data_4028151
loop_
_publ_author_name
'Debra D. Dolliver'
'Bijay T. Bhattarai'
'Arjun Pandey'
'Megan L. Lanier'
'Amber S. Bordelon'
'Sarju Adhikari'
'Jordan A. Dinser'
'Patrick F. Flowers'
'Veronica S. Wills'
'Caroline L. Schneider'
'Kevin H. Shaughnessy'
'Jane N. Moore'
'Steven M. Raders'
'Timothy S. Snowden'
'Artie S. McKim'
'Frank R. Fronczek'

_publ_section_title
;
 Stereospecific Suzuki, Sonogashira, and Negishi Coupling Reactions of
 N-Alkoxyimidoyl Iodides and Bromides
;
_journal_name_full 'Journal of Organic Chemistry'
_journal_page_first 3676
_journal_page_last 3687
_journal_paper_doi 10.1021/jo400179u
_journal_volume 78
_journal_year 2013
_chemical_formula_moiety 'C13 H15 N O2'
_chemical_formula_sum 'C13 H15 N O2'
_chemical_formula_weight 217.26
_chemical_name_systematic
; 
 ? 
;
_space_group_IT_number 14
_symmetry_cell_setting monoclinic
_symmetry_space_group_name_Hall '-P 2ybc'
_symmetry_space_group_name_H-M 'P 1 21/c 1'
_atom_sites_solution_hydrogens geom
_atom_sites_solution_primary direct
_atom_sites_solution_secondary difmap
_audit_creation_method SHELXL-97
_cell_angle_alpha 90
_cell_angle_beta 95.663(10)
_cell_angle_gamma 90
_cell_formula_units_Z 12
_cell_length_a 6.063(2)
_cell_length_b 25.888(9)
_cell_length_c 23.133(7)
_cell_measurement_reflns_used 1806
_cell_measurement_temperature 90.0(5)
_cell_measurement_theta_max 58.08
_cell_measurement_theta_min 2.57
_cell_volume 3613(2)
_computing_cell_refinement 'Bruker SAINT'
_computing_data_collection 'Bruker APEX2'
_computing_data_reduction 'Bruker SAINT'
_computing_molecular_graphics 'ORTEP-3 for Windows (Farrugia, 1997)'
_computing_publication_material 'SHELXL-97 (Sheldrick, 2008)'
_computing_structure_refinement 'SHELXL-97 (Sheldrick, 2008)'
_computing_structure_solution 'SHELXS-97 (Sheldrick, 2008)'
_diffrn_ambient_temperature 90.0(5)
_diffrn_measured_fraction_theta_full 0.986
_diffrn_measured_fraction_theta_max 0.986
_diffrn_measurement_device_type 'Bruker Kappa APEX-II DUO'
_diffrn_measurement_method '\f and \w scans'
_diffrn_radiation_monochromator 'QUAZAR multilayer optics'
_diffrn_radiation_source 'I\mS microfocus'
_diffrn_radiation_type CuK\a
_diffrn_radiation_wavelength 1.54184
_diffrn_reflns_av_R_equivalents 0.0929
_diffrn_reflns_av_sigmaI/netI 0.0963
_diffrn_reflns_limit_h_max 6
_diffrn_reflns_limit_h_min -5
_diffrn_reflns_limit_k_max 28
_diffrn_reflns_limit_k_min -28
_diffrn_reflns_limit_l_max 24
_diffrn_reflns_limit_l_min -24
_diffrn_reflns_number 18180
_diffrn_reflns_theta_full 59.04
_diffrn_reflns_theta_max 59.04
_diffrn_reflns_theta_min 2.57
_exptl_absorpt_coefficient_mu 0.651
_exptl_absorpt_correction_T_max 0.9935
_exptl_absorpt_correction_T_min 0.8701
_exptl_absorpt_correction_type multi-scan
_exptl_absorpt_process_details 'SADABS (Sheldrick, 2004)'
_exptl_crystal_colour colourless
_exptl_crystal_density_diffrn 1.198
_exptl_crystal_description lath
_exptl_crystal_F_000 1392
_exptl_crystal_size_max 0.22
_exptl_crystal_size_mid 0.05
_exptl_crystal_size_min 0.01
_refine_diff_density_max 0.223
_refine_diff_density_min -0.193
_refine_diff_density_rms 0.045
_refine_ls_extinction_method none
_refine_ls_goodness_of_fit_ref 0.992
_refine_ls_hydrogen_treatment constr
_refine_ls_matrix_type full
_refine_ls_number_parameters 445
_refine_ls_number_reflns 5139
_refine_ls_number_restraints 0
_refine_ls_restrained_S_all 0.992
_refine_ls_R_factor_all 0.1132
_refine_ls_R_factor_gt 0.0528
_refine_ls_shift/su_max 0.000
_refine_ls_shift/su_mean 0.000
_refine_ls_structure_factor_coef Fsqd
_refine_ls_weighting_details 'calc w=1/[\s^2^(Fo^2^)+(0.0425P)^2^] where P=(Fo^2^+2Fc^2^)/3'
_refine_ls_weighting_scheme calc
_refine_ls_wR_factor_gt 0.0970
_refine_ls_wR_factor_ref 0.1171
_reflns_number_gt 3073
_reflns_number_total 5139
_reflns_threshold_expression I>2\s(I)
_cod_data_source_file jo400179u_si_002_11.cif
_cod_data_source_block 8Zi
_cod_original_sg_symbol_H-M 'P 21/c '
_cod_database_code 4028151

loop_
_symmetry_equiv_pos_as_xyz
'x, y, z'
'-x, y+1/2, -z+1/2'
'-x, -y, -z'
'x, -y-1/2, z-1/2'

loop_
_atom_site_label
_atom_site_type_symbol
_atom_site_fract_x
_atom_site_fract_y
_atom_site_fract_z
_atom_site_U_iso_or_equiv
_atom_site_adp_type
_atom_site_occupancy
_atom_site_symmetry_multiplicity
_atom_site_calc_flag
_atom_site_refinement_flags
O1 O 0.6826(3) 0.31429(9) 0.56777(9) 0.0360(6) Uani 1 1 d .
O2 O 0.1840(3) 0.31565(9) 0.76427(9) 0.0317(6) Uani 1 1 d .
H2OH H 0.2992 0.2999 0.7776 0.047 Uiso 1 1 calc R
N1 N 0.5938(4) 0.26460(11) 0.55924(11) 0.0306(7) Uani 1 1 d .
C1 C 0.4375(5) 0.25679(13) 0.59241(12) 0.0262(8) Uani 1 1 d .
C2 C 0.3335(5) 0.20482(13) 0.59050(13) 0.0268(8) Uani 1 1 d .
C3 C 0.4398(5) 0.16280(13) 0.56798(13) 0.0314(8) Uani 1 1 d .
H3 H 0.5749 0.1679 0.5512 0.038 Uiso 1 1 calc R
C4 C 0.3516(6) 0.11375(14) 0.56972(14) 0.0376(9) Uani 1 1 d .
H4 H 0.4251 0.0854 0.5539 0.045 Uiso 1 1 calc R
C5 C 0.1545(6) 0.10584(15) 0.59473(13) 0.0373(9) Uani 1 1 d .
H5 H 0.0960 0.0720 0.5974 0.045 Uiso 1 1 calc R
C6 C 0.0451(5) 0.14759(14) 0.61554(13) 0.0339(9) Uani 1 1 d .
H6 H -0.0922 0.1426 0.6313 0.041 Uiso 1 1 calc R
C7 C 0.1338(5) 0.19675(14) 0.61368(13) 0.0312(9) Uani 1 1 d .
H7 H 0.0575 0.2252 0.6284 0.037 Uiso 1 1 calc R
C8 C 0.3688(5) 0.29382(13) 0.63294(14) 0.0279(8) Uani 1 1 d .
C9 C 0.3094(5) 0.32032(14) 0.67093(14) 0.0309(8) Uani 1 1 d .
C10 C 0.2370(5) 0.35067(14) 0.71980(13) 0.0299(8) Uani 1 1 d .
C11 C 0.0237(5) 0.37961(14) 0.69998(15) 0.0392(9) Uani 1 1 d .
H11A H -0.0916 0.3548 0.6861 0.059 Uiso 1 1 calc R
H11B H 0.0507 0.4034 0.6685 0.059 Uiso 1 1 calc R
H11C H -0.0250 0.3992 0.7327 0.059 Uiso 1 1 calc R
C12 C 0.4214(5) 0.38755(14) 0.74372(15) 0.0386(9) Uani 1 1 d .
H12A H 0.3706 0.4078 0.7757 0.058 Uiso 1 1 calc R
H12B H 0.4587 0.4109 0.7128 0.058 Uiso 1 1 calc R
H12C H 0.5529 0.3676 0.7580 0.058 Uiso 1 1 calc R
C13 C 0.8601(5) 0.32018(15) 0.53170(14) 0.0392(9) Uani 1 1 d .
H13A H 0.9766 0.2949 0.5432 0.059 Uiso 1 1 calc R
H13B H 0.9211 0.3552 0.5362 0.059 Uiso 1 1 calc R
H13C H 0.8039 0.3145 0.4910 0.059 Uiso 1 1 calc R
O3 O 1.5690(3) 0.44566(9) 0.95148(9) 0.0351(6) Uani 1 1 d .
O4 O 0.8840(3) 0.31355(9) 0.84527(9) 0.0317(6) Uani 1 1 d .
H40H H 0.9768 0.3148 0.8206 0.048 Uiso 1 1 calc R
N2 N 1.4787(4) 0.48034(11) 0.90949(11) 0.0296(7) Uani 1 1 d .
C14 C 1.2960(5) 0.46226(13) 0.88300(13) 0.0259(8) Uani 1 1 d .
C15 C 1.1818(5) 0.49490(13) 0.83671(13) 0.0270(8) Uani 1 1 d .
C16 C 1.2922(5) 0.53589(14) 0.81322(13) 0.0328(8) Uani 1 1 d .
H16 H 1.4401 0.5438 0.8280 0.039 Uiso 1 1 calc R
C17 C 1.1879(6) 0.56489(14) 0.76878(14) 0.0362(9) Uani 1 1 d .
H17 H 1.2644 0.5928 0.7530 0.043 Uiso 1 1 calc R
C18 C 0.9728(6) 0.55384(15) 0.74689(14) 0.0396(9) Uani 1 1 d .
H18 H 0.9025 0.5738 0.7159 0.047 Uiso 1 1 calc R
C19 C 0.8615(6) 0.51414(15) 0.77000(14) 0.0357(9) Uani 1 1 d .
H19 H 0.7128 0.5069 0.7553 0.043 Uiso 1 1 calc R
C20 C 0.9646(5) 0.48429(14) 0.81485(13) 0.0307(8) Uani 1 1 d .
H20 H 0.8865 0.4566 0.8306 0.037 Uiso 1 1 calc R
C21 C 1.2021(5) 0.41336(14) 0.89537(13) 0.0284(8) Uani 1 1 d .
C22 C 1.1104(5) 0.37305(14) 0.90066(13) 0.0289(8) Uani 1 1 d .
C23 C 0.9948(5) 0.32288(14) 0.90254(13) 0.0287(8) Uani 1 1 d .
C24 C 1.1594(5) 0.27937(13) 0.91841(13) 0.0329(8) Uani 1 1 d .
H24A H 1.2725 0.2790 0.8909 0.049 Uiso 1 1 calc R
H24B H 1.0809 0.2462 0.9167 0.049 Uiso 1 1 calc R
H24C H 1.2304 0.2849 0.9578 0.049 Uiso 1 1 calc R
C25 C 0.8147(5) 0.32485(13) 0.94374(13) 0.0334(8) Uani 1 1 d .
H25A H 0.7382 0.2915 0.9434 0.050 Uiso 1 1 calc R
H25B H 0.7081 0.3521 0.9313 0.050 Uiso 1 1 calc R
H25C H 0.8816 0.3323 0.9832 0.050 Uiso 1 1 calc R
C26 C 1.7733(5) 0.46731(14) 0.97769(14) 0.0369(9) Uani 1 1 d .
H26A H 1.7447 0.5014 0.9937 0.055 Uiso 1 1 calc R
H26B H 1.8783 0.4707 0.9483 0.055 Uiso 1 1 calc R
H26C H 1.8363 0.4446 1.0089 0.055 Uiso 1 1 calc R
O5 O 1.1527(3) 0.14793(9) 0.91795(9) 0.0349(6) Uani 1 1 d .
O6 O 0.5266(3) 0.25468(9) 0.81379(9) 0.0304(6) Uani 1 1 d .
H60H H 0.6444 0.2706 0.8242 0.046 Uiso 1 1 calc R
N3 N 1.0523(4) 0.10069(11) 0.92722(11) 0.0319(7) Uani 1 1 d .
C27 C 0.8630(5) 0.09663(13) 0.89592(13) 0.0282(8) Uani 1 1 d .
C28 C 0.7416(5) 0.04700(13) 0.89962(12) 0.0275(8) Uani 1 1 d .
C29 C 0.8402(5) 0.00503(14) 0.92923(14) 0.0370(9) Uani 1 1 d .
H29 H 0.9884 0.0079 0.9466 0.044 Uiso 1 1 calc R
C30 C 0.7267(6) -0.04082(15) 0.93395(15) 0.0441(10) Uani 1 1 d .
H30 H 0.7965 -0.0691 0.9546 0.053 Uiso 1 1 calc R
C31 C 0.5102(6) -0.04550(15) 0.90845(14) 0.0413(10) Uani 1 1 d .
H31 H 0.4311 -0.0769 0.9116 0.050 Uiso 1 1 calc R
C32 C 0.4114(6) -0.00414(15) 0.87858(14) 0.0375(9) Uani 1 1 d .
H32 H 0.2637 -0.0073 0.8610 0.045 Uiso 1 1 calc R
C33 C 0.5246(5) 0.04196(14) 0.87388(14) 0.0352(9) Uani 1 1 d .
H33 H 0.4545 0.0701 0.8531 0.042 Uiso 1 1 calc R
C34 C 0.7695(5) 0.13763(14) 0.85924(13) 0.0275(8) Uani 1 1 d .
C35 C 0.6863(5) 0.17054(14) 0.82866(14) 0.0277(8) Uani 1 1 d .
C36 C 0.5777(5) 0.20761(13) 0.78596(13) 0.0278(8) Uani 1 1 d .
C37 C 0.7304(5) 0.21806(14) 0.73833(13) 0.0336(9) Uani 1 1 d .
H37A H 0.8680 0.2340 0.7555 0.050 Uiso 1 1 calc R
H37B H 0.6562 0.2414 0.7093 0.050 Uiso 1 1 calc R
H37C H 0.7647 0.1854 0.7197 0.050 Uiso 1 1 calc R
C38 C 0.3553(5) 0.18509(14) 0.76114(14) 0.0347(9) Uani 1 1 d .
H38A H 0.2783 0.2100 0.7344 0.052 Uiso 1 1 calc R
H38B H 0.2645 0.1777 0.7929 0.052 Uiso 1 1 calc R
H38C H 0.3807 0.1531 0.7401 0.052 Uiso 1 1 calc R
C39 C 1.3465(5) 0.15271(14) 0.95821(14) 0.0369(9) Uani 1 1 d .
H39A H 1.4405 0.1222 0.9554 0.055 Uiso 1 1 calc R
H39B H 1.3026 0.1555 0.9977 0.055 Uiso 1 1 calc R
H39C H 1.4289 0.1837 0.9490 0.055 Uiso 1 1 calc R

loop_
_atom_site_aniso_label
_atom_site_aniso_U_11
_atom_site_aniso_U_22
_atom_site_aniso_U_33
_atom_site_aniso_U_23
_atom_site_aniso_U_13
_atom_site_aniso_U_12
O1 0.0365(13) 0.0408(16) 0.0321(14) 0.0003(12) 0.0100(10) -0.0055(11)
O2 0.0315(13) 0.0396(16) 0.0245(12) 0.0019(11) 0.0059(10) 0.0037(10)
N1 0.0311(16) 0.0334(19) 0.0276(16) 0.0016(13) 0.0038(12) -0.0002(12)
C1 0.0262(17) 0.037(2) 0.0156(17) 0.0024(16) 0.0041(13) 0.0058(15)
C2 0.0340(19) 0.032(2) 0.0141(17) 0.0047(15) 0.0027(13) -0.0001(15)
C3 0.0337(19) 0.037(2) 0.0244(19) -0.0003(17) 0.0053(14) 0.0017(16)
C4 0.050(2) 0.035(3) 0.028(2) -0.0036(18) 0.0055(16) 0.0015(17)
C5 0.051(2) 0.037(2) 0.023(2) 0.0021(18) -0.0017(16) -0.0074(17)
C6 0.0307(19) 0.048(3) 0.0233(19) -0.0006(18) 0.0025(14) -0.0025(17)
C7 0.035(2) 0.038(2) 0.0204(19) -0.0021(16) 0.0045(15) 0.0013(16)
C8 0.0296(19) 0.034(2) 0.0204(19) 0.0032(17) 0.0043(14) -0.0012(15)
C9 0.0315(19) 0.032(2) 0.029(2) 0.0077(18) 0.0035(15) 0.0006(15)
C10 0.036(2) 0.035(2) 0.0197(18) 0.0024(17) 0.0084(14) 0.0020(15)
C11 0.043(2) 0.042(3) 0.033(2) 0.0010(18) 0.0069(16) 0.0104(17)
C12 0.043(2) 0.039(2) 0.035(2) -0.0044(18) 0.0097(16) -0.0050(17)
C13 0.034(2) 0.052(3) 0.033(2) 0.0085(19) 0.0085(15) -0.0063(17)
O3 0.0372(14) 0.0380(16) 0.0285(13) 0.0024(12) -0.0043(10) -0.0041(11)
O4 0.0339(13) 0.0401(15) 0.0214(12) -0.0026(11) 0.0045(9) -0.0045(10)
N2 0.0360(17) 0.0341(18) 0.0185(15) 0.0037(14) 0.0017(12) 0.0046(13)
C14 0.0324(19) 0.027(2) 0.0188(18) -0.0040(16) 0.0053(14) -0.0028(15)
C15 0.034(2) 0.029(2) 0.0192(18) -0.0025(16) 0.0056(14) 0.0041(15)
C16 0.037(2) 0.041(2) 0.0204(18) 0.0008(18) 0.0054(15) -0.0029(16)
C17 0.043(2) 0.037(2) 0.029(2) 0.0021(18) 0.0055(16) -0.0040(16)
C18 0.048(2) 0.047(3) 0.024(2) 0.0010(19) 0.0022(16) 0.0088(19)
C19 0.033(2) 0.047(3) 0.026(2) -0.0064(19) -0.0003(15) 0.0052(17)
C20 0.033(2) 0.037(2) 0.0233(19) -0.0036(17) 0.0056(15) -0.0004(15)
C21 0.0297(18) 0.036(2) 0.0190(19) -0.0004(16) 0.0013(14) 0.0012(16)
C22 0.0318(19) 0.039(2) 0.0168(18) 0.0000(17) 0.0060(14) 0.0020(17)
C23 0.0330(19) 0.037(2) 0.0167(18) -0.0026(16) 0.0038(14) -0.0013(15)
C24 0.037(2) 0.035(2) 0.0276(19) 0.0028(17) 0.0057(15) -0.0034(16)
C25 0.038(2) 0.037(2) 0.0268(19) 0.0012(17) 0.0078(15) -0.0030(16)
C26 0.035(2) 0.044(3) 0.030(2) 0.0011(18) -0.0043(15) 0.0002(16)
O5 0.0350(13) 0.0358(16) 0.0327(14) 0.0037(12) -0.0030(10) -0.0027(11)
O6 0.0297(12) 0.0324(15) 0.0293(13) -0.0037(11) 0.0044(10) -0.0014(10)
N3 0.0327(17) 0.0324(19) 0.0309(16) 0.0014(14) 0.0049(13) 0.0008(13)
C27 0.030(2) 0.035(2) 0.0198(18) -0.0033(16) 0.0036(14) 0.0026(15)
C28 0.0308(19) 0.037(2) 0.0153(17) -0.0007(16) 0.0033(14) -0.0009(15)
C29 0.035(2) 0.046(3) 0.030(2) 0.0057(18) 0.0013(15) 0.0011(17)
C30 0.050(2) 0.041(3) 0.040(2) 0.010(2) -0.0025(18) -0.0014(19)
C31 0.053(3) 0.038(3) 0.034(2) 0.0027(19) 0.0071(18) -0.0117(18)
C32 0.037(2) 0.047(3) 0.028(2) -0.0013(19) 0.0006(15) -0.0083(18)
C33 0.043(2) 0.035(2) 0.028(2) 0.0043(17) 0.0022(16) 0.0009(17)
C34 0.0312(19) 0.033(2) 0.0184(18) 0.0004(17) 0.0009(14) -0.0005(16)
C35 0.0301(18) 0.034(2) 0.0197(18) -0.0058(17) 0.0027(14) -0.0018(16)
C36 0.0298(18) 0.032(2) 0.0218(18) -0.0016(16) 0.0015(13) 0.0002(15)
C37 0.037(2) 0.039(2) 0.0248(19) 0.0025(17) 0.0024(15) 0.0019(16)
C38 0.033(2) 0.038(2) 0.032(2) -0.0033(18) -0.0040(15) -0.0005(16)
C39 0.033(2) 0.044(3) 0.033(2) -0.0039(18) 0.0011(15) 0.0013(16)

loop_
_atom_type_symbol
_atom_type_description
_atom_type_scat_dispersion_real
_atom_type_scat_dispersion_imag
_atom_type_scat_source
C C 0.0181 0.0091 'International Tables Vol C Tables 4.2.6.8 and 6.1.1.4'
H H 0.0000 0.0000 'International Tables Vol C Tables 4.2.6.8 and 6.1.1.4'
N N 0.0311 0.0180 'International Tables Vol C Tables 4.2.6.8 and 6.1.1.4'
O O 0.0492 0.0322 'International Tables Vol C Tables 4.2.6.8 and 6.1.1.4'

loop_
_geom_angle_atom_site_label_1
_geom_angle_atom_site_label_2
_geom_angle_atom_site_label_3
_geom_angle
N1 O1 C13 108.4(2)
C10 O2 H2OH 109.5
C1 N1 O1 110.7(3)
N1 C1 C8 124.2(3)
N1 C1 C2 117.3(3)
C8 C1 C2 118.4(3)
C7 C2 C3 118.8(3)
C7 C2 C1 120.6(3)
C3 C2 C1 120.6(3)
C4 C3 C2 120.9(3)
C4 C3 H3 119.6
C2 C3 H3 119.6
C3 C4 C5 119.9(3)
C3 C4 H4 120.1
C5 C4 H4 120.1
C6 C5 C4 119.4(3)
C6 C5 H5 120.3
C4 C5 H5 120.3
C5 C6 C7 120.5(3)
C5 C6 H6 119.7
C7 C6 H6 119.7
C6 C7 C2 120.5(3)
C6 C7 H7 119.8
C2 C7 H7 119.8
C9 C8 C1 172.8(3)
C8 C9 C10 177.0(4)
O2 C10 C9 108.5(3)
O2 C10 C11 106.5(2)
C9 C10 C11 109.8(3)
O2 C10 C12 110.0(3)
C9 C10 C12 110.3(3)
C11 C10 C12 111.7(3)
C10 C11 H11A 109.5
C10 C11 H11B 109.5
H11A C11 H11B 109.5
C10 C11 H11C 109.5
H11A C11 H11C 109.5
H11B C11 H11C 109.5
C10 C12 H12A 109.5
C10 C12 H12B 109.5
H12A C12 H12B 109.5
C10 C12 H12C 109.5
H12A C12 H12C 109.5
H12B C12 H12C 109.5
O1 C13 H13A 109.5
O1 C13 H13B 109.5
H13A C13 H13B 109.5
O1 C13 H13C 109.5
H13A C13 H13C 109.5
H13B C13 H13C 109.5
N2 O3 C26 107.8(2)
C23 O4 H40H 109.5
C14 N2 O3 110.8(3)
N2 C14 C21 124.3(3)
N2 C14 C15 116.8(3)
C21 C14 C15 118.9(3)
C20 C15 C16 118.9(3)
C20 C15 C14 120.6(3)
C16 C15 C14 120.6(3)
C17 C16 C15 120.3(3)
C17 C16 H16 119.9
C15 C16 H16 119.9
C16 C17 C18 120.6(3)
C16 C17 H17 119.7
C18 C17 H17 119.7
C19 C18 C17 119.8(3)
C19 C18 H18 120.1
C17 C18 H18 120.1
C18 C19 C20 120.4(3)
C18 C19 H19 119.8
C20 C19 H19 119.8
C15 C20 C19 120.1(3)
C15 C20 H20 120.0
C19 C20 H20 120.0
C22 C21 C14 173.5(4)
C21 C22 C23 175.8(3)
O4 C23 C22 107.4(3)
O4 C23 C25 106.4(2)
C22 C23 C25 111.2(3)
O4 C23 C24 109.3(3)
C22 C23 C24 110.8(3)
C25 C23 C24 111.6(3)
C23 C24 H24A 109.5
C23 C24 H24B 109.5
H24A C24 H24B 109.5
C23 C24 H24C 109.5
H24A C24 H24C 109.5
H24B C24 H24C 109.5
C23 C25 H25A 109.5
C23 C25 H25B 109.5
H25A C25 H25B 109.5
C23 C25 H25C 109.5
H25A C25 H25C 109.5
H25B C25 H25C 109.5
O3 C26 H26A 109.5
O3 C26 H26B 109.5
H26A C26 H26B 109.5
O3 C26 H26C 109.5
H26A C26 H26C 109.5
H26B C26 H26C 109.5
N3 O5 C39 108.6(2)
C36 O6 H60H 109.5
C27 N3 O5 111.2(3)
N3 C27 C34 122.9(3)
N3 C27 C28 116.9(3)
C34 C27 C28 120.1(3)
C29 C28 C33 118.6(3)
C29 C28 C27 120.9(3)
C33 C28 C27 120.5(3)
C30 C29 C28 121.2(3)
C30 C29 H29 119.4
C28 C29 H29 119.4
C29 C30 C31 119.9(3)
C29 C30 H30 120.1
C31 C30 H30 120.1
C32 C31 C30 119.3(3)
C32 C31 H31 120.3
C30 C31 H31 120.3
C31 C32 C33 120.9(3)
C31 C32 H32 119.5
C33 C32 H32 119.5
C32 C33 C28 120.0(3)
C32 C33 H33 120.0
C28 C33 H33 120.0
C35 C34 C27 177.9(4)
C34 C35 C36 174.3(3)
O6 C36 C35 110.7(2)
O6 C36 C38 105.8(2)
C35 C36 C38 108.7(3)
O6 C36 C37 110.3(3)
C35 C36 C37 109.4(3)
C38 C36 C37 111.8(3)
C36 C37 H37A 109.5
C36 C37 H37B 109.5
H37A C37 H37B 109.5
C36 C37 H37C 109.5
H37A C37 H37C 109.5
H37B C37 H37C 109.5
C36 C38 H38A 109.5
C36 C38 H38B 109.5
H38A C38 H38B 109.5
C36 C38 H38C 109.5
H38A C38 H38C 109.5
H38B C38 H38C 109.5
O5 C39 H39A 109.5
O5 C39 H39B 109.5
H39A C39 H39B 109.5
O5 C39 H39C 109.5
H39A C39 H39C 109.5
H39B C39 H39C 109.5

loop_
_geom_bond_atom_site_label_1
_geom_bond_atom_site_label_2
_geom_bond_distance
O1 N1 1.401(3)
O1 C13 1.434(4)
O2 C10 1.431(4)
O2 H2OH 0.8400
N1 C1 1.293(4)
C1 C8 1.431(5)
C1 C2 1.485(5)
C2 C7 1.387(4)
C2 C3 1.392(4)
C3 C4 1.380(5)
C3 H3 0.9500
C4 C5 1.393(5)
C4 H4 0.9500
C5 C6 1.380(5)
C5 H5 0.9500
C6 C7 1.384(5)
C6 H6 0.9500
C7 H7 0.9500
C8 C9 1.198(4)
C9 C10 1.478(5)
C10 C11 1.525(4)
C10 C12 1.532(5)
C11 H11A 0.9800
C11 H11B 0.9800
C11 H11C 0.9800
C12 H12A 0.9800
C12 H12B 0.9800
C12 H12C 0.9800
C13 H13A 0.9800
C13 H13B 0.9800
C13 H13C 0.9800
O3 N2 1.394(3)
O3 C26 1.438(4)
O4 C23 1.445(4)
O4 H40H 0.8400
N2 C14 1.299(4)
C14 C21 1.429(5)
C14 C15 1.481(4)
C15 C20 1.391(4)
C15 C16 1.393(4)
C16 C17 1.376(5)
C16 H16 0.9500
C17 C18 1.382(5)
C17 H17 0.9500
C18 C19 1.367(5)
C18 H18 0.9500
C19 C20 1.392(5)
C19 H19 0.9500
C20 H20 0.9500
C21 C22 1.194(5)
C22 C23 1.479(5)
C23 C25 1.520(4)
C23 C24 1.525(4)
C24 H24A 0.9800
C24 H24B 0.9800
C24 H24C 0.9800
C25 H25A 0.9800
C25 H25B 0.9800
C25 H25C 0.9800
C26 H26A 0.9800
C26 H26B 0.9800
C26 H26C 0.9800
O5 N3 1.392(4)
O5 C39 1.430(4)
O6 C36 1.426(4)
O6 H60H 0.8400
N3 C27 1.299(4)
C27 C34 1.440(5)
C27 C28 1.488(5)
C28 C29 1.388(5)
C28 C33 1.395(4)
C29 C30 1.382(5)
C29 H29 0.9500
C30 C31 1.390(5)
C30 H30 0.9500
C31 C32 1.379(5)
C31 H31 0.9500
C32 C33 1.386(5)
C32 H32 0.9500
C33 H33 0.9500
C34 C35 1.188(4)
C35 C36 1.484(5)
C36 C38 1.528(4)
C36 C37 1.532(4)
C37 H37A 0.9800
C37 H37B 0.9800
C37 H37C 0.9800
C38 H38A 0.9800
C38 H38B 0.9800
C38 H38C 0.9800
C39 H39A 0.9800
C39 H39B 0.9800
C39 H39C 0.9800

loop_
_geom_hbond_atom_site_label_D
_geom_hbond_atom_site_label_H
_geom_hbond_atom_site_label_A
_geom_hbond_distance_DH
_geom_hbond_distance_HA
_geom_hbond_distance_DA
_geom_hbond_angle_DHA
_geom_hbond_site_symmetry_A
O2 H2OH O6 0.84 1.94 2.765(3) 169.3 .
O4 H40H O2 0.84 1.90 2.738(3) 178.4 1_655
O6 H60H O4 0.84 1.85 2.690(3) 172.7 .

loop_
_geom_torsion_atom_site_label_1
_geom_torsion_atom_site_label_2
_geom_torsion_atom_site_label_3
_geom_torsion_atom_site_label_4
_geom_torsion
C13 O1 N1 C1 177.9(3)
O1 N1 C1 C8 -1.1(4)
O1 N1 C1 C2 -177.2(2)
N1 C1 C2 C7 -164.9(3)
C8 C1 C2 C7 18.8(4)
N1 C1 C2 C3 18.3(4)
C8 C1 C2 C3 -158.0(3)
C7 C2 C3 C4 -1.4(5)
C1 C2 C3 C4 175.5(3)
C2 C3 C4 C5 -0.6(5)
C3 C4 C5 C6 2.5(5)
C4 C5 C6 C7 -2.4(5)
C5 C6 C7 C2 0.4(5)
C3 C2 C7 C6 1.5(5)
C1 C2 C7 C6 -175.4(3)
C26 O3 N2 C14 178.3(3)
O3 N2 C14 C21 -0.2(4)
O3 N2 C14 C15 -179.5(2)
N2 C14 C15 C20 -166.1(3)
C21 C14 C15 C20 14.5(4)
N2 C14 C15 C16 15.6(4)
C21 C14 C15 C16 -163.7(3)
C20 C15 C16 C17 -0.6(5)
C14 C15 C16 C17 177.6(3)
C15 C16 C17 C18 0.0(5)
C16 C17 C18 C19 0.8(5)
C17 C18 C19 C20 -1.0(5)
C16 C15 C20 C19 0.4(5)
C14 C15 C20 C19 -177.8(3)
C18 C19 C20 C15 0.4(5)
C39 O5 N3 C27 173.3(2)
O5 N3 C27 C34 -3.0(4)
O5 N3 C27 C28 177.5(2)
N3 C27 C28 C29 -8.1(4)
C34 C27 C28 C29 172.3(3)
N3 C27 C28 C33 171.1(3)
C34 C27 C28 C33 -8.4(4)
C33 C28 C29 C30 -0.7(5)
C27 C28 C29 C30 178.5(3)
C28 C29 C30 C31 0.4(5)
C29 C30 C31 C32 0.1(5)
C30 C31 C32 C33 -0.2(5)
C31 C32 C33 C28 -0.1(5)
C29 C28 C33 C32 0.6(5)
C27 C28 C33 C32 -178.7(3)
